data_7715809
loop_
_publ_author_name
'Schmid, Martin'
'Wegner, Florian'
'De Giorgi, Claudia'
'Pielnhofer, Florian'
'Pfitzner, Arno'

_publ_section_title
;
 The cubic structure of Li<sub>3</sub>As stabilized by substitution -
 Li<sub>8</sub>TtAs<sub>4</sub> (Tt = Si, Ge) and
 Li<sub>14</sub>TtAs<sub>6</sub> (Tt = Si, Ge, Sn) and their lithium ion
 conductivity.
;
_journal_issue 27
_journal_name_full 'Dalton transactions (Cambridge, England : 2003)'
_journal_page_first 11257
_journal_page_last 11263
_journal_paper_doi 10.1039/d4dt00664j
_journal_volume 53
_journal_year 2024
_chemical_formula_sum 'As4 Li9.33 Sn0.67'
_chemical_formula_weight 443.65
_chemical_name_systematic Li14SnAs6
_chemical_properties_physical Air-sensitive,Moisture-sensitive,Oxygen-sensitive
_space_group_IT_number 225
_space_group_name_Hall '-F 4 2 3'
_space_group_name_H-M_alt 'F m -3 m'
_symmetry_cell_setting cubic
_symmetry_Int_Tables_number 225
_symmetry_space_group_name_Hall '-F 4 2 3'
_symmetry_space_group_name_H-M 'F m -3 m'
_audit_update_record
;
2024-02-19 deposited with the CCDC.	2024-04-18 downloaded from the CCDC.
;
_cell_angle_alpha 90
_cell_angle_beta 90
_cell_angle_gamma 90
_cell_formula_units_Z 1
_cell_length_a 6.193(1)
_cell_length_b 6.193(1)
_cell_length_c 6.193(1)
_cell_measurement_temperature 293
_cell_volume 237.52(7)
_diffrn_ambient_temperature 293
_diffrn_detector_type 'Mythen 1K'
_diffrn_measurement_device 'automatic diffractometer'
_diffrn_measurement_device_type 'Stoe Stadi P'
_diffrn_radiation_monochromator Ge
_diffrn_radiation_probe x-ray
_diffrn_radiation_type CuK\a1
_diffrn_radiation_wavelength 1.5406
_exptl_absorpt_coefficient_mu 29.376
_exptl_crystal_colour gray
_exptl_crystal_density_diffrn 3.1014
_exptl_crystal_F_000 193
_pd_instr_location ' ?'
_pd_meas_2theta_range_inc 0.015
_pd_meas_2theta_range_max 90.545
_pd_meas_2theta_range_min 2.000
_pd_meas_number_of_points 5904
_pd_proc_2theta_range_inc 0.015
_pd_proc_2theta_range_max 90.545
_pd_proc_2theta_range_min 2
_pd_proc_ls_background_function '8 Legendre polynoms'
_pd_proc_ls_pref_orient_corr none
_pd_proc_ls_profile_function Pseudo-Voigt
_pd_proc_ls_prof_R_factor 0.0445
_pd_proc_ls_prof_wR_expected 0.0409
_pd_proc_ls_prof_wR_factor 0.0580
_refine_diff_density_max 0.23
_refine_diff_density_min -0.10
_refine_ls_goodness_of_fit_all 1.42
_refine_ls_number_constraints 1
_refine_ls_number_parameters 13
_refine_ls_number_restraints 0
_refine_ls_R_factor_all 0.0137
_refine_ls_R_factor_gt 0.0137
_refine_ls_shift/su_max 0.0422
_refine_ls_shift/su_mean 0.0037
_refine_ls_weighting_scheme sigma
_refine_ls_wR_factor_all 0.0174
_refine_ls_wR_factor_gt 0.0174
_cod_data_source_file d4dt00664j2.cif
_cod_data_source_block I_CCDC2
_cod_depositor_comments
;
The following automatic conversions were performed:

data item '_diffrn_radiation_probe' value 'X-ray' was changed to
'x-ray' in accordance with the
/home/data/users/saulius/crontab/automatic-downloads/rss-feeds/RSC/lib/dictionaries/cif_core.dic
dictionary named 'cif_core.dic' version 2.4.2 last updated on
2011-04-26.

Automatic conversion script
Id: cif_fix_values 8170 2020-07-09 18:12:32Z antanas 

 Adding full bibliography for 7715807--7715810.cif.
;
_cod_original_cell_volume 237.53(1)
_cod_database_code 7715809

loop_
_space_group_symop_id
_space_group_symop_operation_xyz
1 x,y,z
2 -x,-y,z
3 -x,y,-z
4 x,-y,-z
5 z,x,y
6 z,-x,-y
7 -z,-x,y
8 -z,x,-y
9 y,z,x
10 -y,z,-x
11 y,-z,-x
12 -y,-z,x
13 y,x,-z
14 -y,-x,-z
15 y,-x,z
16 -y,x,z
17 x,z,-y
18 -x,z,y
19 -x,-z,-y
20 x,-z,y
21 z,y,-x
22 z,-y,x
23 -z,y,x
24 -z,-y,-x
25 -x,-y,-z
26 x,y,-z
27 x,-y,z
28 -x,y,z
29 -z,-x,-y
30 -z,x,y
31 z,x,-y
32 z,-x,y
33 -y,-z,-x
34 y,-z,x
35 -y,z,x
36 y,z,-x
37 -y,-x,z
38 y,x,z
39 -y,x,-z
40 y,-x,-z
41 -x,-z,y
42 x,-z,-y
43 x,z,y
44 -x,z,-y
45 -z,-y,x
46 -z,y,-x
47 z,-y,-x
48 z,y,x
49 x,y+1/2,z+1/2
50 -x,-y+1/2,z+1/2
51 -x,y+1/2,-z+1/2
52 x,-y+1/2,-z+1/2
53 z,x+1/2,y+1/2
54 z,-x+1/2,-y+1/2
55 -z,-x+1/2,y+1/2
56 -z,x+1/2,-y+1/2
57 y,z+1/2,x+1/2
58 -y,z+1/2,-x+1/2
59 y,-z+1/2,-x+1/2
60 -y,-z+1/2,x+1/2
61 y,x+1/2,-z+1/2
62 -y,-x+1/2,-z+1/2
63 y,-x+1/2,z+1/2
64 -y,x+1/2,z+1/2
65 x,z+1/2,-y+1/2
66 -x,z+1/2,y+1/2
67 -x,-z+1/2,-y+1/2
68 x,-z+1/2,y+1/2
69 z,y+1/2,-x+1/2
70 z,-y+1/2,x+1/2
71 -z,y+1/2,x+1/2
72 -z,-y+1/2,-x+1/2
73 -x,-y+1/2,-z+1/2
74 x,y+1/2,-z+1/2
75 x,-y+1/2,z+1/2
76 -x,y+1/2,z+1/2
77 -z,-x+1/2,-y+1/2
78 -z,x+1/2,y+1/2
79 z,x+1/2,-y+1/2
80 z,-x+1/2,y+1/2
81 -y,-z+1/2,-x+1/2
82 y,-z+1/2,x+1/2
83 -y,z+1/2,x+1/2
84 y,z+1/2,-x+1/2
85 -y,-x+1/2,z+1/2
86 y,x+1/2,z+1/2
87 -y,x+1/2,-z+1/2
88 y,-x+1/2,-z+1/2
89 -x,-z+1/2,y+1/2
90 x,-z+1/2,-y+1/2
91 x,z+1/2,y+1/2
92 -x,z+1/2,-y+1/2
93 -z,-y+1/2,x+1/2
94 -z,y+1/2,-x+1/2
95 z,-y+1/2,-x+1/2
96 z,y+1/2,x+1/2
97 x+1/2,y,z+1/2
98 -x+1/2,-y,z+1/2
99 -x+1/2,y,-z+1/2
100 x+1/2,-y,-z+1/2
101 z+1/2,x,y+1/2
102 z+1/2,-x,-y+1/2
103 -z+1/2,-x,y+1/2
104 -z+1/2,x,-y+1/2
105 y+1/2,z,x+1/2
106 -y+1/2,z,-x+1/2
107 y+1/2,-z,-x+1/2
108 -y+1/2,-z,x+1/2
109 y+1/2,x,-z+1/2
110 -y+1/2,-x,-z+1/2
111 y+1/2,-x,z+1/2
112 -y+1/2,x,z+1/2
113 x+1/2,z,-y+1/2
114 -x+1/2,z,y+1/2
115 -x+1/2,-z,-y+1/2
116 x+1/2,-z,y+1/2
117 z+1/2,y,-x+1/2
118 z+1/2,-y,x+1/2
119 -z+1/2,y,x+1/2
120 -z+1/2,-y,-x+1/2
121 -x+1/2,-y,-z+1/2
122 x+1/2,y,-z+1/2
123 x+1/2,-y,z+1/2
124 -x+1/2,y,z+1/2
125 -z+1/2,-x,-y+1/2
126 -z+1/2,x,y+1/2
127 z+1/2,x,-y+1/2
128 z+1/2,-x,y+1/2
129 -y+1/2,-z,-x+1/2
130 y+1/2,-z,x+1/2
131 -y+1/2,z,x+1/2
132 y+1/2,z,-x+1/2
133 -y+1/2,-x,z+1/2
134 y+1/2,x,z+1/2
135 -y+1/2,x,-z+1/2
136 y+1/2,-x,-z+1/2
137 -x+1/2,-z,y+1/2
138 x+1/2,-z,-y+1/2
139 x+1/2,z,y+1/2
140 -x+1/2,z,-y+1/2
141 -z+1/2,-y,x+1/2
142 -z+1/2,y,-x+1/2
143 z+1/2,-y,-x+1/2
144 z+1/2,y,x+1/2
145 x+1/2,y+1/2,z
146 -x+1/2,-y+1/2,z
147 -x+1/2,y+1/2,-z
148 x+1/2,-y+1/2,-z
149 z+1/2,x+1/2,y
150 z+1/2,-x+1/2,-y
151 -z+1/2,-x+1/2,y
152 -z+1/2,x+1/2,-y
153 y+1/2,z+1/2,x
154 -y+1/2,z+1/2,-x
155 y+1/2,-z+1/2,-x
156 -y+1/2,-z+1/2,x
157 y+1/2,x+1/2,-z
158 -y+1/2,-x+1/2,-z
159 y+1/2,-x+1/2,z
160 -y+1/2,x+1/2,z
161 x+1/2,z+1/2,-y
162 -x+1/2,z+1/2,y
163 -x+1/2,-z+1/2,-y
164 x+1/2,-z+1/2,y
165 z+1/2,y+1/2,-x
166 z+1/2,-y+1/2,x
167 -z+1/2,y+1/2,x
168 -z+1/2,-y+1/2,-x
169 -x+1/2,-y+1/2,-z
170 x+1/2,y+1/2,-z
171 x+1/2,-y+1/2,z
172 -x+1/2,y+1/2,z
173 -z+1/2,-x+1/2,-y
174 -z+1/2,x+1/2,y
175 z+1/2,x+1/2,-y
176 z+1/2,-x+1/2,y
177 -y+1/2,-z+1/2,-x
178 y+1/2,-z+1/2,x
179 -y+1/2,z+1/2,x
180 y+1/2,z+1/2,-x
181 -y+1/2,-x+1/2,z
182 y+1/2,x+1/2,z
183 -y+1/2,x+1/2,-z
184 y+1/2,-x+1/2,-z
185 -x+1/2,-z+1/2,y
186 x+1/2,-z+1/2,-y
187 x+1/2,z+1/2,y
188 -x+1/2,z+1/2,-y
189 -z+1/2,-y+1/2,x
190 -z+1/2,y+1/2,-x
191 z+1/2,-y+1/2,-x
192 z+1/2,y+1/2,x

loop_
_atom_site_label
_atom_site_type_symbol
_atom_site_fract_x
_atom_site_fract_y
_atom_site_fract_z
_atom_site_adp_type
_atom_site_U_iso_or_equiv
_atom_site_site_symmetry_multiplicity
_atom_site_occupancy
_atom_site_calc_flag
_atom_site_refinement_flags
_atom_site_disorder_assembly
_atom_site_disorder_group
As1 As 0 0 0 Uani 0.01797(13) 4 1 a . . .
Li1 Li 0.25 0.25 0.25 Uani 0.0283(3) 8 0.9167 c . . .
Sn1 Sn 0.25 0.25 0.25 Uani 0.0283(3) 8 0.0833 c . . .
Li2 Li 0.5 0 0 Uani 0.198(8) 4 0.5 b . . .

loop_
_atom_site_aniso_label
_atom_site_aniso_type_symbol
_atom_site_aniso_U_11
_atom_site_aniso_U_22
_atom_site_aniso_U_33
_atom_site_aniso_U_12
_atom_site_aniso_U_13
_atom_site_aniso_U_23
As1 As 0.0180(2) 0.0180(2) 0.0180(2) 0 0 0
Li1 Li 0.0283(6) 0.0283(6) 0.0283(6) 0 0 0
Sn1 Sn 0.0283(6) 0.0283(6) 0.0283(6) 0 0 0
Li2 Li 0.198(14) 0.198(14) 0.198(14) 0 0 0

loop_
_atom_type_symbol
_atom_type_scat_dispersion_real
_atom_type_scat_dispersion_imag
_atom_type_scat_source
As -0.9173 1.0337 'International Tables Vol C tables 4.2.6.8 and 6.1.1.1'
Li 0.0012 0.0004 'International Tables Vol C tables 4.2.6.8 and 6.1.1.1'
Sn 0.0373 5.5097 'International Tables Vol C tables 4.2.6.8 and 6.1.1.1'

loop_
_exptl_crystal_face_index_h
_exptl_crystal_face_index_k
_exptl_crystal_face_index_l
_exptl_crystal_face_perp_dist
? ? ? ?

loop_
_geom_angle_atom_site_label_1
_geom_angle_atom_site_label_2
_geom_angle_atom_site_label_3
_geom_angle_site_symmetry_1
_geom_angle_site_symmetry_2
_geom_angle_site_symmetry_3
_geom_angle
_geom_angle_publ_flag
Li1 As1 Li1 . . 49_544 109.471(4) ?
Li1 As1 Li1 . . 97_454 109.471(4) ?
Li1 As1 Li1 . . 145_445 109.471(4) ?
Li1 As1 Li1 . . 13_555 70.529(4) ?
Li1 As1 Li1 . . 61_545 70.529(4) ?
Li1 As1 Li1 . . 109_455 70.529(4) ?
Li1 As1 Li1 . . 157_445 180 ?
Li1 As1 Sn1 . . . 0 ?
Li1 As1 Sn1 . . 49_544 109.471(4) ?
Li1 As1 Sn1 . . 97_454 109.471(4) ?
Li1 As1 Sn1 . . 145_445 109.471(4) ?
Li1 As1 Sn1 . . 13_555 70.529(4) ?
Li1 As1 Sn1 . . 61_545 70.529(4) ?
Li1 As1 Sn1 . . 109_455 70.529(4) ?
Li1 As1 Sn1 . . 157_445 180 ?
Li1 As1 Li1 49_544 . 97_454 109.471(4) ?
Li1 As1 Li1 49_544 . 145_445 109.471(4) ?
Li1 As1 Li1 49_544 . 13_555 70.529(4) ?
Li1 As1 Li1 49_544 . 61_545 70.529(4) ?
Li1 As1 Li1 49_544 . 109_455 180 ?
Li1 As1 Li1 49_544 . 157_445 70.529(4) ?
Li1 As1 Sn1 49_544 . . 109.471(4) ?
Li1 As1 Sn1 49_544 . 49_544 0 ?
Li1 As1 Sn1 49_544 . 97_454 109.471(4) ?
Li1 As1 Sn1 49_544 . 145_445 109.471(4) ?
Li1 As1 Sn1 49_544 . 13_555 70.529(4) ?
Li1 As1 Sn1 49_544 . 61_545 70.529(4) ?
Li1 As1 Sn1 49_544 . 109_455 180 ?
Li1 As1 Sn1 49_544 . 157_445 70.529(4) ?
Li1 As1 Li1 97_454 . 145_445 109.471(4) ?
Li1 As1 Li1 97_454 . 13_555 70.529(4) ?
Li1 As1 Li1 97_454 . 61_545 180 ?
Li1 As1 Li1 97_454 . 109_455 70.529(4) ?
Li1 As1 Li1 97_454 . 157_445 70.529(4) ?
Li1 As1 Sn1 97_454 . . 109.471(4) ?
Li1 As1 Sn1 97_454 . 49_544 109.471(4) ?
Li1 As1 Sn1 97_454 . 97_454 0 ?
Li1 As1 Sn1 97_454 . 145_445 109.471(4) ?
Li1 As1 Sn1 97_454 . 13_555 70.529(4) ?
Li1 As1 Sn1 97_454 . 61_545 180 ?
Li1 As1 Sn1 97_454 . 109_455 70.529(4) ?
Li1 As1 Sn1 97_454 . 157_445 70.529(4) ?
Li1 As1 Li1 145_445 . 13_555 180 ?
Li1 As1 Li1 145_445 . 61_545 70.529(4) ?
Li1 As1 Li1 145_445 . 109_455 70.529(4) ?
Li1 As1 Li1 145_445 . 157_445 70.529(4) ?
Li1 As1 Sn1 145_445 . . 109.471(4) ?
Li1 As1 Sn1 145_445 . 49_544 109.471(4) ?
Li1 As1 Sn1 145_445 . 97_454 109.471(4) ?
Li1 As1 Sn1 145_445 . 145_445 0 ?
Li1 As1 Sn1 145_445 . 13_555 180 ?
Li1 As1 Sn1 145_445 . 61_545 70.529(4) ?
Li1 As1 Sn1 145_445 . 109_455 70.529(4) ?
Li1 As1 Sn1 145_445 . 157_445 70.529(4) ?
Li1 As1 Li1 13_555 . 61_545 109.471(4) ?
Li1 As1 Li1 13_555 . 109_455 109.471(4) ?
Li1 As1 Li1 13_555 . 157_445 109.471(4) ?
Li1 As1 Sn1 13_555 . . 70.529(4) ?
Li1 As1 Sn1 13_555 . 49_544 70.529(4) ?
Li1 As1 Sn1 13_555 . 97_454 70.529(4) ?
Li1 As1 Sn1 13_555 . 145_445 180 ?
Li1 As1 Sn1 13_555 . 13_555 0 ?
Li1 As1 Sn1 13_555 . 61_545 109.471(4) ?
Li1 As1 Sn1 13_555 . 109_455 109.471(4) ?
Li1 As1 Sn1 13_555 . 157_445 109.471(4) ?
Li1 As1 Li1 61_545 . 109_455 109.471(4) ?
Li1 As1 Li1 61_545 . 157_445 109.471(4) ?
Li1 As1 Sn1 61_545 . . 70.529(4) ?
Li1 As1 Sn1 61_545 . 49_544 70.529(4) ?
Li1 As1 Sn1 61_545 . 97_454 180 ?
Li1 As1 Sn1 61_545 . 145_445 70.529(4) ?
Li1 As1 Sn1 61_545 . 13_555 109.471(4) ?
Li1 As1 Sn1 61_545 . 61_545 0 ?
Li1 As1 Sn1 61_545 . 109_455 109.471(4) ?
Li1 As1 Sn1 61_545 . 157_445 109.471(4) ?
Li1 As1 Li1 109_455 . 157_445 109.471(4) ?
Li1 As1 Sn1 109_455 . . 70.529(4) ?
Li1 As1 Sn1 109_455 . 49_544 180 ?
Li1 As1 Sn1 109_455 . 97_454 70.529(4) ?
Li1 As1 Sn1 109_455 . 145_445 70.529(4) ?
Li1 As1 Sn1 109_455 . 13_555 109.471(4) ?
Li1 As1 Sn1 109_455 . 61_545 109.471(4) ?
Li1 As1 Sn1 109_455 . 109_455 0 ?
Li1 As1 Sn1 109_455 . 157_445 109.471(4) ?
Li1 As1 Sn1 157_445 . . 180 ?
Li1 As1 Sn1 157_445 . 49_544 70.529(4) ?
Li1 As1 Sn1 157_445 . 97_454 70.529(4) ?
Li1 As1 Sn1 157_445 . 145_445 70.529(4) ?
Li1 As1 Sn1 157_445 . 13_555 109.471(4) ?
Li1 As1 Sn1 157_445 . 61_545 109.471(4) ?
Li1 As1 Sn1 157_445 . 109_455 109.471(4) ?
Li1 As1 Sn1 157_445 . 157_445 0 ?
Sn1 As1 Sn1 . . 49_544 109.471(4) ?
Sn1 As1 Sn1 . . 97_454 109.471(4) ?
Sn1 As1 Sn1 . . 145_445 109.471(4) ?
Sn1 As1 Sn1 . . 13_555 70.529(4) ?
Sn1 As1 Sn1 . . 61_545 70.529(4) ?
Sn1 As1 Sn1 . . 109_455 70.529(4) ?
Sn1 As1 Sn1 . . 157_445 180 ?
Sn1 As1 Sn1 49_544 . 97_454 109.471(4) ?
Sn1 As1 Sn1 49_544 . 145_445 109.471(4) ?
Sn1 As1 Sn1 49_544 . 13_555 70.529(4) ?
Sn1 As1 Sn1 49_544 . 61_545 70.529(4) ?
Sn1 As1 Sn1 49_544 . 109_455 180 ?
Sn1 As1 Sn1 49_544 . 157_445 70.529(4) ?
Sn1 As1 Sn1 97_454 . 145_445 109.471(4) ?
Sn1 As1 Sn1 97_454 . 13_555 70.529(4) ?
Sn1 As1 Sn1 97_454 . 61_545 180 ?
Sn1 As1 Sn1 97_454 . 109_455 70.529(4) ?
Sn1 As1 Sn1 97_454 . 157_445 70.529(4) ?
Sn1 As1 Sn1 145_445 . 13_555 180 ?
Sn1 As1 Sn1 145_445 . 61_545 70.529(4) ?
Sn1 As1 Sn1 145_445 . 109_455 70.529(4) ?
Sn1 As1 Sn1 145_445 . 157_445 70.529(4) ?
Sn1 As1 Sn1 13_555 . 61_545 109.471(4) ?
Sn1 As1 Sn1 13_555 . 109_455 109.471(4) ?
Sn1 As1 Sn1 13_555 . 157_445 109.471(4) ?
Sn1 As1 Sn1 61_545 . 109_455 109.471(4) ?
Sn1 As1 Sn1 61_545 . 157_445 109.471(4) ?
Sn1 As1 Sn1 109_455 . 157_445 109.471(4) ?
As1 Li1 As1 . . 49_555 109.471(4) ?
As1 Li1 As1 . . 97_555 109.471(4) ?
As1 Li1 As1 . . 145_555 109.471(4) ?
As1 Li1 Li1 . . 13_555 54.7356(18) ?
As1 Li1 Li1 . . 13_556 125.2644(18) ?
As1 Li1 Li1 . . 61_545 54.7356(19) ?
As1 Li1 Li1 . . 61_555 125.2644(19) ?
As1 Li1 Li1 . . 109_455 54.7356(19) ?
As1 Li1 Li1 . . 109_555 125.2644(19) ?
As1 Li1 Sn1 . . . 0 ?
As1 Li1 Sn1 . . 13_555 54.7356(18) ?
As1 Li1 Sn1 . . 13_556 125.2644(18) ?
As1 Li1 Sn1 . . 61_545 54.7356(19) ?
As1 Li1 Sn1 . . 61_555 125.2644(19) ?
As1 Li1 Sn1 . . 109_455 54.7356(19) ?
As1 Li1 Sn1 . . 109_555 125.2644(19) ?
As1 Li1 Li2 . . . 70.529(4) ?
As1 Li1 Li2 . . 49_555 180 ?
As1 Li1 Li2 . . 97_455 70.529(4) ?
As1 Li1 Li2 . . 145_455 70.529(4) ?
As1 Li1 As1 49_555 . 97_555 109.471(4) ?
As1 Li1 As1 49_555 . 145_555 109.471(4) ?
As1 Li1 Li1 49_555 . 13_555 125.2644(18) ?
As1 Li1 Li1 49_555 . 13_556 54.7356(18) ?
As1 Li1 Li1 49_555 . 61_545 125.2644(19) ?
As1 Li1 Li1 49_555 . 61_555 54.7356(19) ?
As1 Li1 Li1 49_555 . 109_455 54.7356(19) ?
As1 Li1 Li1 49_555 . 109_555 125.2644(19) ?
As1 Li1 Sn1 49_555 . . 0 ?
As1 Li1 Sn1 49_555 . 13_555 125.2644(18) ?
As1 Li1 Sn1 49_555 . 13_556 54.7356(18) ?
As1 Li1 Sn1 49_555 . 61_545 125.2644(19) ?
As1 Li1 Sn1 49_555 . 61_555 54.7356(19) ?
As1 Li1 Sn1 49_555 . 109_455 54.7356(19) ?
As1 Li1 Sn1 49_555 . 109_555 125.2644(19) ?
As1 Li1 Li2 49_555 . . 180 ?
As1 Li1 Li2 49_555 . 49_555 70.529(4) ?
As1 Li1 Li2 49_555 . 97_455 70.529(4) ?
As1 Li1 Li2 49_555 . 145_455 70.529(4) ?
As1 Li1 As1 97_555 . 145_555 109.471(4) ?
As1 Li1 Li1 97_555 . 13_555 125.2644(18) ?
As1 Li1 Li1 97_555 . 13_556 54.7356(18) ?
As1 Li1 Li1 97_555 . 61_545 54.7356(19) ?
As1 Li1 Li1 97_555 . 61_555 125.2644(19) ?
As1 Li1 Li1 97_555 . 109_455 125.2644(19) ?
As1 Li1 Li1 97_555 . 109_555 54.7356(19) ?
As1 Li1 Sn1 97_555 . . 0 ?
As1 Li1 Sn1 97_555 . 13_555 125.2644(18) ?
As1 Li1 Sn1 97_555 . 13_556 54.7356(18) ?
As1 Li1 Sn1 97_555 . 61_545 54.7356(19) ?
As1 Li1 Sn1 97_555 . 61_555 125.2644(19) ?
As1 Li1 Sn1 97_555 . 109_455 125.2644(19) ?
As1 Li1 Sn1 97_555 . 109_555 54.7356(19) ?
As1 Li1 Li2 97_555 . . 70.529(4) ?
As1 Li1 Li2 97_555 . 49_555 70.529(4) ?
As1 Li1 Li2 97_555 . 97_455 70.529(4) ?
As1 Li1 Li2 97_555 . 145_455 180 ?
As1 Li1 Li1 145_555 . 13_555 54.7356(18) ?
As1 Li1 Li1 145_555 . 13_556 125.2644(18) ?
As1 Li1 Li1 145_555 . 61_545 125.2644(19) ?
As1 Li1 Li1 145_555 . 61_555 54.7356(19) ?
As1 Li1 Li1 145_555 . 109_455 125.2644(19) ?
As1 Li1 Li1 145_555 . 109_555 54.7356(19) ?
As1 Li1 Sn1 145_555 . . 0 ?
As1 Li1 Sn1 145_555 . 13_555 54.7356(18) ?
As1 Li1 Sn1 145_555 . 13_556 125.2644(18) ?
As1 Li1 Sn1 145_555 . 61_545 125.2644(19) ?
As1 Li1 Sn1 145_555 . 61_555 54.7356(19) ?
As1 Li1 Sn1 145_555 . 109_455 125.2644(19) ?
As1 Li1 Sn1 145_555 . 109_555 54.7356(19) ?
As1 Li1 Li2 145_555 . . 70.529(4) ?
As1 Li1 Li2 145_555 . 49_555 70.529(4) ?
As1 Li1 Li2 145_555 . 97_455 180 ?
As1 Li1 Li2 145_555 . 145_455 70.529(4) ?
Li1 Li1 Li1 13_555 . 13_556 180 ?
Li1 Li1 Li1 13_555 . 61_545 90 ?
Li1 Li1 Li1 13_555 . 61_555 90 ?
Li1 Li1 Li1 13_555 . 109_455 90 ?
Li1 Li1 Li1 13_555 . 109_555 90 ?
Li1 Li1 Sn1 13_555 . . 0 ?
Li1 Li1 Sn1 13_555 . 13_555 0 ?
Li1 Li1 Sn1 13_555 . 13_556 180 ?
Li1 Li1 Sn1 13_555 . 61_545 90 ?
Li1 Li1 Sn1 13_555 . 61_555 90 ?
Li1 Li1 Sn1 13_555 . 109_455 90 ?
Li1 Li1 Sn1 13_555 . 109_555 90 ?
Li1 Li1 Li2 13_555 . . 54.7356(18) ?
Li1 Li1 Li2 13_555 . 49_555 125.2644(18) ?
Li1 Li1 Li2 13_555 . 97_455 125.2644(18) ?
Li1 Li1 Li2 13_555 . 145_455 54.7356(18) ?
Li1 Li1 Li1 13_556 . 61_545 90 ?
Li1 Li1 Li1 13_556 . 61_555 90 ?
Li1 Li1 Li1 13_556 . 109_455 90 ?
Li1 Li1 Li1 13_556 . 109_555 90 ?
Li1 Li1 Sn1 13_556 . . 0 ?
Li1 Li1 Sn1 13_556 . 13_555 180 ?
Li1 Li1 Sn1 13_556 . 13_556 0 ?
Li1 Li1 Sn1 13_556 . 61_545 90 ?
Li1 Li1 Sn1 13_556 . 61_555 90 ?
Li1 Li1 Sn1 13_556 . 109_455 90 ?
Li1 Li1 Sn1 13_556 . 109_555 90 ?
Li1 Li1 Li2 13_556 . . 125.2644(18) ?
Li1 Li1 Li2 13_556 . 49_555 54.7356(18) ?
Li1 Li1 Li2 13_556 . 97_455 54.7356(18) ?
Li1 Li1 Li2 13_556 . 145_455 125.2644(18) ?
Li1 Li1 Li1 61_545 . 61_555 180 ?
Li1 Li1 Li1 61_545 . 109_455 90 ?
Li1 Li1 Li1 61_545 . 109_555 90 ?
Li1 Li1 Sn1 61_545 . . 0 ?
Li1 Li1 Sn1 61_545 . 13_555 90 ?
Li1 Li1 Sn1 61_545 . 13_556 90 ?
Li1 Li1 Sn1 61_545 . 61_545 0 ?
Li1 Li1 Sn1 61_545 . 61_555 180 ?
Li1 Li1 Sn1 61_545 . 109_455 90 ?
Li1 Li1 Sn1 61_545 . 109_555 90 ?
Li1 Li1 Li2 61_545 . . 54.7356(19) ?
Li1 Li1 Li2 61_545 . 49_555 125.2644(19) ?
Li1 Li1 Li2 61_545 . 97_455 54.7356(19) ?
Li1 Li1 Li2 61_545 . 145_455 125.2644(19) ?
Li1 Li1 Li1 61_555 . 109_455 90 ?
Li1 Li1 Li1 61_555 . 109_555 90 ?
Li1 Li1 Sn1 61_555 . . 0 ?
Li1 Li1 Sn1 61_555 . 13_555 90 ?
Li1 Li1 Sn1 61_555 . 13_556 90 ?
Li1 Li1 Sn1 61_555 . 61_545 180 ?
Li1 Li1 Sn1 61_555 . 61_555 0 ?
Li1 Li1 Sn1 61_555 . 109_455 90 ?
Li1 Li1 Sn1 61_555 . 109_555 90 ?
Li1 Li1 Li2 61_555 . . 125.2644(19) ?
Li1 Li1 Li2 61_555 . 49_555 54.7356(19) ?
Li1 Li1 Li2 61_555 . 97_455 125.2644(19) ?
Li1 Li1 Li2 61_555 . 145_455 54.7356(19) ?
Li1 Li1 Li1 109_455 . 109_555 180 ?
Li1 Li1 Sn1 109_455 . . 0 ?
Li1 Li1 Sn1 109_455 . 13_555 90 ?
Li1 Li1 Sn1 109_455 . 13_556 90 ?
Li1 Li1 Sn1 109_455 . 61_545 90 ?
Li1 Li1 Sn1 109_455 . 61_555 90 ?
Li1 Li1 Sn1 109_455 . 109_455 0 ?
Li1 Li1 Sn1 109_455 . 109_555 180 ?
Li1 Li1 Li2 109_455 . . 125.2644(19) ?
Li1 Li1 Li2 109_455 . 49_555 125.2644(19) ?
Li1 Li1 Li2 109_455 . 97_455 54.7356(19) ?
Li1 Li1 Li2 109_455 . 145_455 54.7356(19) ?
Li1 Li1 Sn1 109_555 . . 0 ?
Li1 Li1 Sn1 109_555 . 13_555 90 ?
Li1 Li1 Sn1 109_555 . 13_556 90 ?
Li1 Li1 Sn1 109_555 . 61_545 90 ?
Li1 Li1 Sn1 109_555 . 61_555 90 ?
Li1 Li1 Sn1 109_555 . 109_455 180 ?
Li1 Li1 Sn1 109_555 . 109_555 0 ?
Li1 Li1 Li2 109_555 . . 54.7356(19) ?
Li1 Li1 Li2 109_555 . 49_555 54.7356(19) ?
Li1 Li1 Li2 109_555 . 97_455 125.2644(19) ?
Li1 Li1 Li2 109_555 . 145_455 125.2644(19) ?
Sn1 Li1 Sn1 . . 13_555 0 ?
Sn1 Li1 Sn1 . . 13_556 0 ?
Sn1 Li1 Sn1 . . 61_545 0 ?
Sn1 Li1 Sn1 . . 61_555 0 ?
Sn1 Li1 Sn1 . . 109_455 0 ?
Sn1 Li1 Sn1 . . 109_555 0 ?
Sn1 Li1 Li2 . . . 0 ?
Sn1 Li1 Li2 . . 49_555 0 ?
Sn1 Li1 Li2 . . 97_455 0 ?
Sn1 Li1 Li2 . . 145_455 0 ?
Sn1 Li1 Sn1 13_555 . 13_556 180 ?
Sn1 Li1 Sn1 13_555 . 61_545 90 ?
Sn1 Li1 Sn1 13_555 . 61_555 90 ?
Sn1 Li1 Sn1 13_555 . 109_455 90 ?
Sn1 Li1 Sn1 13_555 . 109_555 90 ?
Sn1 Li1 Li2 13_555 . . 54.7356(18) ?
Sn1 Li1 Li2 13_555 . 49_555 125.2644(18) ?
Sn1 Li1 Li2 13_555 . 97_455 125.2644(18) ?
Sn1 Li1 Li2 13_555 . 145_455 54.7356(18) ?
Sn1 Li1 Sn1 13_556 . 61_545 90 ?
Sn1 Li1 Sn1 13_556 . 61_555 90 ?
Sn1 Li1 Sn1 13_556 . 109_455 90 ?
Sn1 Li1 Sn1 13_556 . 109_555 90 ?
Sn1 Li1 Li2 13_556 . . 125.2644(18) ?
Sn1 Li1 Li2 13_556 . 49_555 54.7356(18) ?
Sn1 Li1 Li2 13_556 . 97_455 54.7356(18) ?
Sn1 Li1 Li2 13_556 . 145_455 125.2644(18) ?
Sn1 Li1 Sn1 61_545 . 61_555 180 ?
Sn1 Li1 Sn1 61_545 . 109_455 90 ?
Sn1 Li1 Sn1 61_545 . 109_555 90 ?
Sn1 Li1 Li2 61_545 . . 54.7356(19) ?
Sn1 Li1 Li2 61_545 . 49_555 125.2644(19) ?
Sn1 Li1 Li2 61_545 . 97_455 54.7356(19) ?
Sn1 Li1 Li2 61_545 . 145_455 125.2644(19) ?
Sn1 Li1 Sn1 61_555 . 109_455 90 ?
Sn1 Li1 Sn1 61_555 . 109_555 90 ?
Sn1 Li1 Li2 61_555 . . 125.2644(19) ?
Sn1 Li1 Li2 61_555 . 49_555 54.7356(19) ?
Sn1 Li1 Li2 61_555 . 97_455 125.2644(19) ?
Sn1 Li1 Li2 61_555 . 145_455 54.7356(19) ?
Sn1 Li1 Sn1 109_455 . 109_555 180 ?
Sn1 Li1 Li2 109_455 . . 125.2644(19) ?
Sn1 Li1 Li2 109_455 . 49_555 125.2644(19) ?
Sn1 Li1 Li2 109_455 . 97_455 54.7356(19) ?
Sn1 Li1 Li2 109_455 . 145_455 54.7356(19) ?
Sn1 Li1 Li2 109_555 . . 54.7356(19) ?
Sn1 Li1 Li2 109_555 . 49_555 54.7356(19) ?
Sn1 Li1 Li2 109_555 . 97_455 125.2644(19) ?
Sn1 Li1 Li2 109_555 . 145_455 125.2644(19) ?
Li2 Li1 Li2 . . 49_555 109.471(4) ?
Li2 Li1 Li2 . . 97_455 109.471(4) ?
Li2 Li1 Li2 . . 145_455 109.471(4) ?
Li2 Li1 Li2 49_555 . 97_455 109.471(4) ?
Li2 Li1 Li2 49_555 . 145_455 109.471(4) ?
Li2 Li1 Li2 97_455 . 145_455 109.471(4) ?
As1 Sn1 As1 . . 49_555 109.471(4) ?
As1 Sn1 As1 . . 97_555 109.471(4) ?
As1 Sn1 As1 . . 145_555 109.471(4) ?
As1 Sn1 Li1 . . . 0 ?
As1 Sn1 Li1 . . 13_555 54.7356(18) ?
As1 Sn1 Li1 . . 13_556 125.2644(18) ?
As1 Sn1 Li1 . . 61_545 54.7356(19) ?
As1 Sn1 Li1 . . 61_555 125.2644(19) ?
As1 Sn1 Li1 . . 109_455 54.7356(19) ?
As1 Sn1 Li1 . . 109_555 125.2644(19) ?
As1 Sn1 Sn1 . . 13_555 54.7356(18) ?
As1 Sn1 Sn1 . . 13_556 125.2644(18) ?
As1 Sn1 Sn1 . . 61_545 54.7356(19) ?
As1 Sn1 Sn1 . . 61_555 125.2644(19) ?
As1 Sn1 Sn1 . . 109_455 54.7356(19) ?
As1 Sn1 Sn1 . . 109_555 125.2644(19) ?
As1 Sn1 Li2 . . . 70.529(4) ?
As1 Sn1 Li2 . . 49_555 180 ?
As1 Sn1 Li2 . . 97_455 70.529(4) ?
As1 Sn1 Li2 . . 145_455 70.529(4) ?
As1 Sn1 As1 49_555 . 97_555 109.471(4) ?
As1 Sn1 As1 49_555 . 145_555 109.471(4) ?
As1 Sn1 Li1 49_555 . . 0 ?
As1 Sn1 Li1 49_555 . 13_555 125.2644(18) ?
As1 Sn1 Li1 49_555 . 13_556 54.7356(18) ?
As1 Sn1 Li1 49_555 . 61_545 125.2644(19) ?
As1 Sn1 Li1 49_555 . 61_555 54.7356(19) ?
As1 Sn1 Li1 49_555 . 109_455 54.7356(19) ?
As1 Sn1 Li1 49_555 . 109_555 125.2644(19) ?
As1 Sn1 Sn1 49_555 . 13_555 125.2644(18) ?
As1 Sn1 Sn1 49_555 . 13_556 54.7356(18) ?
As1 Sn1 Sn1 49_555 . 61_545 125.2644(19) ?
As1 Sn1 Sn1 49_555 . 61_555 54.7356(19) ?
As1 Sn1 Sn1 49_555 . 109_455 54.7356(19) ?
As1 Sn1 Sn1 49_555 . 109_555 125.2644(19) ?
As1 Sn1 Li2 49_555 . . 180 ?
As1 Sn1 Li2 49_555 . 49_555 70.529(4) ?
As1 Sn1 Li2 49_555 . 97_455 70.529(4) ?
As1 Sn1 Li2 49_555 . 145_455 70.529(4) ?
As1 Sn1 As1 97_555 . 145_555 109.471(4) ?
As1 Sn1 Li1 97_555 . . 0 ?
As1 Sn1 Li1 97_555 . 13_555 125.2644(18) ?
As1 Sn1 Li1 97_555 . 13_556 54.7356(18) ?
As1 Sn1 Li1 97_555 . 61_545 54.7356(19) ?
As1 Sn1 Li1 97_555 . 61_555 125.2644(19) ?
As1 Sn1 Li1 97_555 . 109_455 125.2644(19) ?
As1 Sn1 Li1 97_555 . 109_555 54.7356(19) ?
As1 Sn1 Sn1 97_555 . 13_555 125.2644(18) ?
As1 Sn1 Sn1 97_555 . 13_556 54.7356(18) ?
As1 Sn1 Sn1 97_555 . 61_545 54.7356(19) ?
As1 Sn1 Sn1 97_555 . 61_555 125.2644(19) ?
As1 Sn1 Sn1 97_555 . 109_455 125.2644(19) ?
As1 Sn1 Sn1 97_555 . 109_555 54.7356(19) ?
As1 Sn1 Li2 97_555 . . 70.529(4) ?
As1 Sn1 Li2 97_555 . 49_555 70.529(4) ?
As1 Sn1 Li2 97_555 . 97_455 70.529(4) ?
As1 Sn1 Li2 97_555 . 145_455 180 ?
As1 Sn1 Li1 145_555 . . 0 ?
As1 Sn1 Li1 145_555 . 13_555 54.7356(18) ?
As1 Sn1 Li1 145_555 . 13_556 125.2644(18) ?
As1 Sn1 Li1 145_555 . 61_545 125.2644(19) ?
As1 Sn1 Li1 145_555 . 61_555 54.7356(19) ?
As1 Sn1 Li1 145_555 . 109_455 125.2644(19) ?
As1 Sn1 Li1 145_555 . 109_555 54.7356(19) ?
As1 Sn1 Sn1 145_555 . 13_555 54.7356(18) ?
As1 Sn1 Sn1 145_555 . 13_556 125.2644(18) ?
As1 Sn1 Sn1 145_555 . 61_545 125.2644(19) ?
As1 Sn1 Sn1 145_555 . 61_555 54.7356(19) ?
As1 Sn1 Sn1 145_555 . 109_455 125.2644(19) ?
As1 Sn1 Sn1 145_555 . 109_555 54.7356(19) ?
As1 Sn1 Li2 145_555 . . 70.529(4) ?
As1 Sn1 Li2 145_555 . 49_555 70.529(4) ?
As1 Sn1 Li2 145_555 . 97_455 180 ?
As1 Sn1 Li2 145_555 . 145_455 70.529(4) ?
Li1 Sn1 Li1 . . 13_555 0 ?
Li1 Sn1 Li1 . . 13_556 0 ?
Li1 Sn1 Li1 . . 61_545 0 ?
Li1 Sn1 Li1 . . 61_555 0 ?
Li1 Sn1 Li1 . . 109_455 0 ?
Li1 Sn1 Li1 . . 109_555 0 ?
Li1 Sn1 Sn1 . . 13_555 0 ?
Li1 Sn1 Sn1 . . 13_556 0 ?
Li1 Sn1 Sn1 . . 61_545 0 ?
Li1 Sn1 Sn1 . . 61_555 0 ?
Li1 Sn1 Sn1 . . 109_455 0 ?
Li1 Sn1 Sn1 . . 109_555 0 ?
Li1 Sn1 Li2 . . . 0 ?
Li1 Sn1 Li2 . . 49_555 0 ?
Li1 Sn1 Li2 . . 97_455 0 ?
Li1 Sn1 Li2 . . 145_455 0 ?
Li1 Sn1 Li1 13_555 . 13_556 180 ?
Li1 Sn1 Li1 13_555 . 61_545 90 ?
Li1 Sn1 Li1 13_555 . 61_555 90 ?
Li1 Sn1 Li1 13_555 . 109_455 90 ?
Li1 Sn1 Li1 13_555 . 109_555 90 ?
Li1 Sn1 Sn1 13_555 . 13_555 0 ?
Li1 Sn1 Sn1 13_555 . 13_556 180 ?
Li1 Sn1 Sn1 13_555 . 61_545 90 ?
Li1 Sn1 Sn1 13_555 . 61_555 90 ?
Li1 Sn1 Sn1 13_555 . 109_455 90 ?
Li1 Sn1 Sn1 13_555 . 109_555 90 ?
Li1 Sn1 Li2 13_555 . . 54.7356(18) ?
Li1 Sn1 Li2 13_555 . 49_555 125.2644(18) ?
Li1 Sn1 Li2 13_555 . 97_455 125.2644(18) ?
Li1 Sn1 Li2 13_555 . 145_455 54.7356(18) ?
Li1 Sn1 Li1 13_556 . 61_545 90 ?
Li1 Sn1 Li1 13_556 . 61_555 90 ?
Li1 Sn1 Li1 13_556 . 109_455 90 ?
Li1 Sn1 Li1 13_556 . 109_555 90 ?
Li1 Sn1 Sn1 13_556 . 13_555 180 ?
Li1 Sn1 Sn1 13_556 . 13_556 0 ?
Li1 Sn1 Sn1 13_556 . 61_545 90 ?
Li1 Sn1 Sn1 13_556 . 61_555 90 ?
Li1 Sn1 Sn1 13_556 . 109_455 90 ?
Li1 Sn1 Sn1 13_556 . 109_555 90 ?
Li1 Sn1 Li2 13_556 . . 125.2644(18) ?
Li1 Sn1 Li2 13_556 . 49_555 54.7356(18) ?
Li1 Sn1 Li2 13_556 . 97_455 54.7356(18) ?
Li1 Sn1 Li2 13_556 . 145_455 125.2644(18) ?
Li1 Sn1 Li1 61_545 . 61_555 180 ?
Li1 Sn1 Li1 61_545 . 109_455 90 ?
Li1 Sn1 Li1 61_545 . 109_555 90 ?
Li1 Sn1 Sn1 61_545 . 13_555 90 ?
Li1 Sn1 Sn1 61_545 . 13_556 90 ?
Li1 Sn1 Sn1 61_545 . 61_545 0 ?
Li1 Sn1 Sn1 61_545 . 61_555 180 ?
Li1 Sn1 Sn1 61_545 . 109_455 90 ?
Li1 Sn1 Sn1 61_545 . 109_555 90 ?
Li1 Sn1 Li2 61_545 . . 54.7356(19) ?
Li1 Sn1 Li2 61_545 . 49_555 125.2644(19) ?
Li1 Sn1 Li2 61_545 . 97_455 54.7356(19) ?
Li1 Sn1 Li2 61_545 . 145_455 125.2644(19) ?
Li1 Sn1 Li1 61_555 . 109_455 90 ?
Li1 Sn1 Li1 61_555 . 109_555 90 ?
Li1 Sn1 Sn1 61_555 . 13_555 90 ?
Li1 Sn1 Sn1 61_555 . 13_556 90 ?
Li1 Sn1 Sn1 61_555 . 61_545 180 ?
Li1 Sn1 Sn1 61_555 . 61_555 0 ?
Li1 Sn1 Sn1 61_555 . 109_455 90 ?
Li1 Sn1 Sn1 61_555 . 109_555 90 ?
Li1 Sn1 Li2 61_555 . . 125.2644(19) ?
Li1 Sn1 Li2 61_555 . 49_555 54.7356(19) ?
Li1 Sn1 Li2 61_555 . 97_455 125.2644(19) ?
Li1 Sn1 Li2 61_555 . 145_455 54.7356(19) ?
Li1 Sn1 Li1 109_455 . 109_555 180 ?
Li1 Sn1 Sn1 109_455 . 13_555 90 ?
Li1 Sn1 Sn1 109_455 . 13_556 90 ?
Li1 Sn1 Sn1 109_455 . 61_545 90 ?
Li1 Sn1 Sn1 109_455 . 61_555 90 ?
Li1 Sn1 Sn1 109_455 . 109_455 0 ?
Li1 Sn1 Sn1 109_455 . 109_555 180 ?
Li1 Sn1 Li2 109_455 . . 125.2644(19) ?
Li1 Sn1 Li2 109_455 . 49_555 125.2644(19) ?
Li1 Sn1 Li2 109_455 . 97_455 54.7356(19) ?
Li1 Sn1 Li2 109_455 . 145_455 54.7356(19) ?
Li1 Sn1 Sn1 109_555 . 13_555 90 ?
Li1 Sn1 Sn1 109_555 . 13_556 90 ?
Li1 Sn1 Sn1 109_555 . 61_545 90 ?
Li1 Sn1 Sn1 109_555 . 61_555 90 ?
Li1 Sn1 Sn1 109_555 . 109_455 180 ?
Li1 Sn1 Sn1 109_555 . 109_555 0 ?
Li1 Sn1 Li2 109_555 . . 54.7356(19) ?
Li1 Sn1 Li2 109_555 . 49_555 54.7356(19) ?
Li1 Sn1 Li2 109_555 . 97_455 125.2644(19) ?
Li1 Sn1 Li2 109_555 . 145_455 125.2644(19) ?
Sn1 Sn1 Sn1 13_555 . 13_556 180 ?
Sn1 Sn1 Sn1 13_555 . 61_545 90 ?
Sn1 Sn1 Sn1 13_555 . 61_555 90 ?
Sn1 Sn1 Sn1 13_555 . 109_455 90 ?
Sn1 Sn1 Sn1 13_555 . 109_555 90 ?
Sn1 Sn1 Li2 13_555 . . 54.7356(18) ?
Sn1 Sn1 Li2 13_555 . 49_555 125.2644(18) ?
Sn1 Sn1 Li2 13_555 . 97_455 125.2644(18) ?
Sn1 Sn1 Li2 13_555 . 145_455 54.7356(18) ?
Sn1 Sn1 Sn1 13_556 . 61_545 90 ?
Sn1 Sn1 Sn1 13_556 . 61_555 90 ?
Sn1 Sn1 Sn1 13_556 . 109_455 90 ?
Sn1 Sn1 Sn1 13_556 . 109_555 90 ?
Sn1 Sn1 Li2 13_556 . . 125.2644(18) ?
Sn1 Sn1 Li2 13_556 . 49_555 54.7356(18) ?
Sn1 Sn1 Li2 13_556 . 97_455 54.7356(18) ?
Sn1 Sn1 Li2 13_556 . 145_455 125.2644(18) ?
Sn1 Sn1 Sn1 61_545 . 61_555 180 ?
Sn1 Sn1 Sn1 61_545 . 109_455 90 ?
Sn1 Sn1 Sn1 61_545 . 109_555 90 ?
Sn1 Sn1 Li2 61_545 . . 54.7356(19) ?
Sn1 Sn1 Li2 61_545 . 49_555 125.2644(19) ?
Sn1 Sn1 Li2 61_545 . 97_455 54.7356(19) ?
Sn1 Sn1 Li2 61_545 . 145_455 125.2644(19) ?
Sn1 Sn1 Sn1 61_555 . 109_455 90 ?
Sn1 Sn1 Sn1 61_555 . 109_555 90 ?
Sn1 Sn1 Li2 61_555 . . 125.2644(19) ?
Sn1 Sn1 Li2 61_555 . 49_555 54.7356(19) ?
Sn1 Sn1 Li2 61_555 . 97_455 125.2644(19) ?
Sn1 Sn1 Li2 61_555 . 145_455 54.7356(19) ?
Sn1 Sn1 Sn1 109_455 . 109_555 180 ?
Sn1 Sn1 Li2 109_455 . . 125.2644(19) ?
Sn1 Sn1 Li2 109_455 . 49_555 125.2644(19) ?
Sn1 Sn1 Li2 109_455 . 97_455 54.7356(19) ?
Sn1 Sn1 Li2 109_455 . 145_455 54.7356(19) ?
Sn1 Sn1 Li2 109_555 . . 54.7356(19) ?
Sn1 Sn1 Li2 109_555 . 49_555 54.7356(19) ?
Sn1 Sn1 Li2 109_555 . 97_455 125.2644(19) ?
Sn1 Sn1 Li2 109_555 . 145_455 125.2644(19) ?
Li2 Sn1 Li2 . . 49_555 109.471(4) ?
Li2 Sn1 Li2 . . 97_455 109.471(4) ?
Li2 Sn1 Li2 . . 145_455 109.471(4) ?
Li2 Sn1 Li2 49_555 . 97_455 109.471(4) ?
Li2 Sn1 Li2 49_555 . 145_455 109.471(4) ?
Li2 Sn1 Li2 97_455 . 145_455 109.471(4) ?
Li1 Li2 Li1 . . 49_544 109.471(4) ?
Li1 Li2 Li1 . . 97_554 109.471(4) ?
Li1 Li2 Li1 . . 145_545 109.471(4) ?
Li1 Li2 Li1 . . 13_555 70.529(4) ?
Li1 Li2 Li1 . . 61_545 70.529(4) ?
Li1 Li2 Li1 . . 109_555 70.529(4) ?
Li1 Li2 Li1 . . 157_545 180 ?
Li1 Li2 Sn1 . . . 0 ?
Li1 Li2 Sn1 . . 49_544 109.471(4) ?
Li1 Li2 Sn1 . . 97_554 109.471(4) ?
Li1 Li2 Sn1 . . 145_545 109.471(4) ?
Li1 Li2 Sn1 . . 13_555 70.529(4) ?
Li1 Li2 Sn1 . . 61_545 70.529(4) ?
Li1 Li2 Sn1 . . 109_555 70.529(4) ?
Li1 Li2 Sn1 . . 157_545 180 ?
Li1 Li2 Li1 49_544 . 97_554 109.471(4) ?
Li1 Li2 Li1 49_544 . 145_545 109.471(4) ?
Li1 Li2 Li1 49_544 . 13_555 70.529(4) ?
Li1 Li2 Li1 49_544 . 61_545 70.529(4) ?
Li1 Li2 Li1 49_544 . 109_555 180 ?
Li1 Li2 Li1 49_544 . 157_545 70.529(4) ?
Li1 Li2 Sn1 49_544 . . 109.471(4) ?
Li1 Li2 Sn1 49_544 . 49_544 0 ?
Li1 Li2 Sn1 49_544 . 97_554 109.471(4) ?
Li1 Li2 Sn1 49_544 . 145_545 109.471(4) ?
Li1 Li2 Sn1 49_544 . 13_555 70.529(4) ?
Li1 Li2 Sn1 49_544 . 61_545 70.529(4) ?
Li1 Li2 Sn1 49_544 . 109_555 180 ?
Li1 Li2 Sn1 49_544 . 157_545 70.529(4) ?
Li1 Li2 Li1 97_554 . 145_545 109.471(4) ?
Li1 Li2 Li1 97_554 . 13_555 70.529(4) ?
Li1 Li2 Li1 97_554 . 61_545 180 ?
Li1 Li2 Li1 97_554 . 109_555 70.529(4) ?
Li1 Li2 Li1 97_554 . 157_545 70.529(4) ?
Li1 Li2 Sn1 97_554 . . 109.471(4) ?
Li1 Li2 Sn1 97_554 . 49_544 109.471(4) ?
Li1 Li2 Sn1 97_554 . 97_554 0 ?
Li1 Li2 Sn1 97_554 . 145_545 109.471(4) ?
Li1 Li2 Sn1 97_554 . 13_555 70.529(4) ?
Li1 Li2 Sn1 97_554 . 61_545 180 ?
Li1 Li2 Sn1 97_554 . 109_555 70.529(4) ?
Li1 Li2 Sn1 97_554 . 157_545 70.529(4) ?
Li1 Li2 Li1 145_545 . 13_555 180 ?
Li1 Li2 Li1 145_545 . 61_545 70.529(4) ?
Li1 Li2 Li1 145_545 . 109_555 70.529(4) ?
Li1 Li2 Li1 145_545 . 157_545 70.529(4) ?
Li1 Li2 Sn1 145_545 . . 109.471(4) ?
Li1 Li2 Sn1 145_545 . 49_544 109.471(4) ?
Li1 Li2 Sn1 145_545 . 97_554 109.471(4) ?
Li1 Li2 Sn1 145_545 . 145_545 0 ?
Li1 Li2 Sn1 145_545 . 13_555 180 ?
Li1 Li2 Sn1 145_545 . 61_545 70.529(4) ?
Li1 Li2 Sn1 145_545 . 109_555 70.529(4) ?
Li1 Li2 Sn1 145_545 . 157_545 70.529(4) ?
Li1 Li2 Li1 13_555 . 61_545 109.471(4) ?
Li1 Li2 Li1 13_555 . 109_555 109.471(4) ?
Li1 Li2 Li1 13_555 . 157_545 109.471(4) ?
Li1 Li2 Sn1 13_555 . . 70.529(4) ?
Li1 Li2 Sn1 13_555 . 49_544 70.529(4) ?
Li1 Li2 Sn1 13_555 . 97_554 70.529(4) ?
Li1 Li2 Sn1 13_555 . 145_545 180 ?
Li1 Li2 Sn1 13_555 . 13_555 0 ?
Li1 Li2 Sn1 13_555 . 61_545 109.471(4) ?
Li1 Li2 Sn1 13_555 . 109_555 109.471(4) ?
Li1 Li2 Sn1 13_555 . 157_545 109.471(4) ?
Li1 Li2 Li1 61_545 . 109_555 109.471(4) ?
Li1 Li2 Li1 61_545 . 157_545 109.471(4) ?
Li1 Li2 Sn1 61_545 . . 70.529(4) ?
Li1 Li2 Sn1 61_545 . 49_544 70.529(4) ?
Li1 Li2 Sn1 61_545 . 97_554 180 ?
Li1 Li2 Sn1 61_545 . 145_545 70.529(4) ?
Li1 Li2 Sn1 61_545 . 13_555 109.471(4) ?
Li1 Li2 Sn1 61_545 . 61_545 0 ?
Li1 Li2 Sn1 61_545 . 109_555 109.471(4) ?
Li1 Li2 Sn1 61_545 . 157_545 109.471(4) ?
Li1 Li2 Li1 109_555 . 157_545 109.471(4) ?
Li1 Li2 Sn1 109_555 . . 70.529(4) ?
Li1 Li2 Sn1 109_555 . 49_544 180 ?
Li1 Li2 Sn1 109_555 . 97_554 70.529(4) ?
Li1 Li2 Sn1 109_555 . 145_545 70.529(4) ?
Li1 Li2 Sn1 109_555 . 13_555 109.471(4) ?
Li1 Li2 Sn1 109_555 . 61_545 109.471(4) ?
Li1 Li2 Sn1 109_555 . 109_555 0 ?
Li1 Li2 Sn1 109_555 . 157_545 109.471(4) ?
Li1 Li2 Sn1 157_545 . . 180 ?
Li1 Li2 Sn1 157_545 . 49_544 70.529(4) ?
Li1 Li2 Sn1 157_545 . 97_554 70.529(4) ?
Li1 Li2 Sn1 157_545 . 145_545 70.529(4) ?
Li1 Li2 Sn1 157_545 . 13_555 109.471(4) ?
Li1 Li2 Sn1 157_545 . 61_545 109.471(4) ?
Li1 Li2 Sn1 157_545 . 109_555 109.471(4) ?
Li1 Li2 Sn1 157_545 . 157_545 0 ?
Sn1 Li2 Sn1 . . 49_544 109.471(4) ?
Sn1 Li2 Sn1 . . 97_554 109.471(4) ?
Sn1 Li2 Sn1 . . 145_545 109.471(4) ?
Sn1 Li2 Sn1 . . 13_555 70.529(4) ?
Sn1 Li2 Sn1 . . 61_545 70.529(4) ?
Sn1 Li2 Sn1 . . 109_555 70.529(4) ?
Sn1 Li2 Sn1 . . 157_545 180 ?
Sn1 Li2 Sn1 49_544 . 97_554 109.471(4) ?
Sn1 Li2 Sn1 49_544 . 145_545 109.471(4) ?
Sn1 Li2 Sn1 49_544 . 13_555 70.529(4) ?
Sn1 Li2 Sn1 49_544 . 61_545 70.529(4) ?
Sn1 Li2 Sn1 49_544 . 109_555 180 ?
Sn1 Li2 Sn1 49_544 . 157_545 70.529(4) ?
Sn1 Li2 Sn1 97_554 . 145_545 109.471(4) ?
Sn1 Li2 Sn1 97_554 . 13_555 70.529(4) ?
Sn1 Li2 Sn1 97_554 . 61_545 180 ?
Sn1 Li2 Sn1 97_554 . 109_555 70.529(4) ?
Sn1 Li2 Sn1 97_554 . 157_545 70.529(4) ?
Sn1 Li2 Sn1 145_545 . 13_555 180 ?
Sn1 Li2 Sn1 145_545 . 61_545 70.529(4) ?
Sn1 Li2 Sn1 145_545 . 109_555 70.529(4) ?
Sn1 Li2 Sn1 145_545 . 157_545 70.529(4) ?
Sn1 Li2 Sn1 13_555 . 61_545 109.471(4) ?
Sn1 Li2 Sn1 13_555 . 109_555 109.471(4) ?
Sn1 Li2 Sn1 13_555 . 157_545 109.471(4) ?
Sn1 Li2 Sn1 61_545 . 109_555 109.471(4) ?
Sn1 Li2 Sn1 61_545 . 157_545 109.471(4) ?
Sn1 Li2 Sn1 109_555 . 157_545 109.471(4) ?

loop_
_geom_bond_atom_site_label_1
_geom_bond_atom_site_label_2
_geom_bond_site_symmetry_1
_geom_bond_site_symmetry_2
_geom_bond_distance
_geom_bond_publ_flag
As1 Li1 . . 2.68169(17) ?
As1 Li1 . 49_544 2.68169(17) ?
As1 Li1 . 97_454 2.68169(17) ?
As1 Li1 . 145_445 2.68169(17) ?
As1 Li1 . 13_555 2.68169(17) ?
As1 Li1 . 61_545 2.68169(17) ?
As1 Li1 . 109_455 2.68169(17) ?
As1 Li1 . 157_445 2.68169(17) ?
As1 Sn1 . . 2.68169(17) ?
As1 Sn1 . 49_544 2.68169(17) ?
As1 Sn1 . 97_454 2.68169(17) ?
As1 Sn1 . 145_445 2.68169(17) ?
As1 Sn1 . 13_555 2.68169(17) ?
As1 Sn1 . 61_545 2.68169(17) ?
As1 Sn1 . 109_455 2.68169(17) ?
As1 Sn1 . 157_445 2.68169(17) ?
Li1 Li1 . 13_555 3.0965(3) ?
Li1 Li1 . 13_556 3.0965(3) ?
Li1 Li1 . 61_545 3.0965(4) ?
Li1 Li1 . 61_555 3.0965(4) ?
Li1 Li1 . 109_455 3.0965(4) ?
Li1 Li1 . 109_555 3.0965(4) ?
Li1 Sn1 . . 0 ?
Li1 Sn1 . 13_555 3.0965(3) ?
Li1 Sn1 . 13_556 3.0965(3) ?
Li1 Sn1 . 61_545 3.0965(4) ?
Li1 Sn1 . 61_555 3.0965(4) ?
Li1 Sn1 . 109_455 3.0965(4) ?
Li1 Sn1 . 109_555 3.0965(4) ?
Li1 Li2 . . 2.68169(17) ?
Li1 Li2 . 49_555 2.68169(17) ?
Li1 Li2 . 97_455 2.68169(17) ?
Li1 Li2 . 145_455 2.68169(17) ?
Sn1 Sn1 . 13_555 3.0965(3) ?
Sn1 Sn1 . 13_556 3.0965(3) ?
Sn1 Sn1 . 61_545 3.0965(4) ?
Sn1 Sn1 . 61_555 3.0965(4) ?
Sn1 Sn1 . 109_455 3.0965(4) ?
Sn1 Sn1 . 109_555 3.0965(4) ?
Sn1 Li2 . . 2.68169(17) ?
Sn1 Li2 . 49_555 2.68169(17) ?
Sn1 Li2 . 97_455 2.68169(17) ?
Sn1 Li2 . 145_455 2.68169(17) ?

loop_
_geom_hbond_atom_site_label_D
_geom_hbond_atom_site_label_H
_geom_hbond_atom_site_label_A
_geom_hbond_site_symmetry_D
_geom_hbond_site_symmetry_H
_geom_hbond_site_symmetry_A
_geom_hbond_distance_DH
_geom_hbond_distance_HA
_geom_hbond_distance_DA
_geom_hbond_angle_DHA
_geom_hbond_publ_flag
? ? ? ? ? ? ? ? ? ? ?

loop_
_geom_torsion_atom_site_label_1
_geom_torsion_atom_site_label_2
_geom_torsion_atom_site_label_3
_geom_torsion_atom_site_label_4
_geom_torsion_site_symmetry_1
_geom_torsion_site_symmetry_2
_geom_torsion_site_symmetry_3
_geom_torsion_site_symmetry_4
_geom_torsion
_geom_torsion_publ_flag
? ? ? ? ? ? ? ? ? ?

loop_
_restr_angle_atom_site_label_1
_restr_angle_site_symmetry_1
_restr_angle_atom_site_label_2
_restr_angle_site_symmetry_2
_restr_angle_atom_site_label_3
_restr_angle_site_symmetry_3
_restr_angle_target
_restr_angle_target_weight_param
? ? ? ? ? ? ? ?

loop_
_restr_distance_atom_site_label_1
_restr_distance_site_symmetry_1
_restr_distance_atom_site_label_2
_restr_distance_site_symmetry_2
_restr_distance_target
_restr_distance_target_weight_param
? ? ? ? ? ?

loop_
_restr_equal_angle_atom_site_label_1
_restr_equal_angle_site_symmetry_1
_restr_equal_angle_atom_site_label_2
_restr_equal_angle_site_symmetry_2
_restr_equal_angle_atom_site_label_3
_restr_equal_angle_site_symmetry_3
_restr_equal_angle_class_class_id
_restr_equal_angle_class_target_weight_param
? ? ? ? ? ? ? ?

loop_
_restr_equal_distance_atom_site_label_1
_restr_equal_distance_site_symmetry_1
_restr_equal_distance_atom_site_label_2
_restr_equal_distance_site_symmetry_2
_restr_equal_distance_class_class_id
_restr_equal_distance_class_target_weight_param
? ? ? ? ? ?

loop_
_restr_equal_torsion_atom_site_label_1
_restr_equal_torsion_site_symmetry_1
_restr_equal_torsion_atom_site_label_2
_restr_equal_torsion_site_symmetry_2
_restr_equal_torsion_atom_site_label_3
_restr_equal_torsion_site_symmetry_3
_restr_equal_torsion_atom_site_label_4
_restr_equal_torsion_site_symmetry_4
_restr_equal_torsion_class_class_id
_restr_equal_torsion_class_target_weight_param
? ? ? ? ? ? ? ? ? ?

loop_
_restr_torsion_atom_site_label_1
_restr_torsion_site_symmetry_1
_restr_torsion_atom_site_label_2
_restr_torsion_site_symmetry_2
_restr_torsion_atom_site_label_3
_restr_torsion_site_symmetry_3
_restr_torsion_atom_site_label_4
_restr_torsion_site_symmetry_4
_restr_torsion_angle_target
_restr_torsion_weight_param
? ? ? ? ? ? ? ? ? ?

loop_
_jana_atom_site_adp_c_label
_jana_atom_site_adp_c_type_symbol
_jana_atom_site_adp_c_111
_jana_atom_site_adp_c_112
_jana_atom_site_adp_c_113
_jana_atom_site_adp_c_122
_jana_atom_site_adp_c_123
_jana_atom_site_adp_c_133
_jana_atom_site_adp_c_222
_jana_atom_site_adp_c_223
_jana_atom_site_adp_c_233
_jana_atom_site_adp_c_333
? ? ? ? ? ? ? ? ? ? ? ?

loop_
_jana_atom_site_adp_d_label
_jana_atom_site_adp_d_type_symbol
_jana_atom_site_adp_d_1111
_jana_atom_site_adp_d_1112
_jana_atom_site_adp_d_1113
_jana_atom_site_adp_d_1122
_jana_atom_site_adp_d_1123
_jana_atom_site_adp_d_1133
_jana_atom_site_adp_d_1222
_jana_atom_site_adp_d_1223
_jana_atom_site_adp_d_1233
_jana_atom_site_adp_d_1333
_jana_atom_site_adp_d_2222
_jana_atom_site_adp_d_2223
_jana_atom_site_adp_d_2233
_jana_atom_site_adp_d_2333
_jana_atom_site_adp_d_3333
? ? ? ? ? ? ? ? ? ? ? ? ? ? ? ? ?

loop_
_jana_atom_site_adp_e_label
_jana_atom_site_adp_e_type_symbol
_jana_atom_site_adp_e_11111
_jana_atom_site_adp_e_11112
_jana_atom_site_adp_e_11113
_jana_atom_site_adp_e_11122
_jana_atom_site_adp_e_11123
_jana_atom_site_adp_e_11133
_jana_atom_site_adp_e_11222
_jana_atom_site_adp_e_11223
_jana_atom_site_adp_e_11233
_jana_atom_site_adp_e_11333
_jana_atom_site_adp_e_12222
_jana_atom_site_adp_e_12223
_jana_atom_site_adp_e_12233
_jana_atom_site_adp_e_12333
_jana_atom_site_adp_e_13333
_jana_atom_site_adp_e_22222
_jana_atom_site_adp_e_22223
_jana_atom_site_adp_e_22233
_jana_atom_site_adp_e_22333
_jana_atom_site_adp_e_23333
_jana_atom_site_adp_e_33333
? ? ? ? ? ? ? ? ? ? ? ? ? ? ? ? ? ? ? ? ? ? ?

loop_
_jana_atom_site_adp_f_label
_jana_atom_site_adp_f_type_symbol
_jana_atom_site_adp_f_111111
_jana_atom_site_adp_f_111112
_jana_atom_site_adp_f_111113
_jana_atom_site_adp_f_111122
_jana_atom_site_adp_f_111123
_jana_atom_site_adp_f_111133
_jana_atom_site_adp_f_111222
_jana_atom_site_adp_f_111223
_jana_atom_site_adp_f_111233
_jana_atom_site_adp_f_111333
_jana_atom_site_adp_f_112222
_jana_atom_site_adp_f_112223
_jana_atom_site_adp_f_112233
_jana_atom_site_adp_f_112333
_jana_atom_site_adp_f_113333
_jana_atom_site_adp_f_122222
_jana_atom_site_adp_f_122223
_jana_atom_site_adp_f_122233
_jana_atom_site_adp_f_122333
_jana_atom_site_adp_f_123333
_jana_atom_site_adp_f_133333
_jana_atom_site_adp_f_222222
_jana_atom_site_adp_f_222223
_jana_atom_site_adp_f_222233
_jana_atom_site_adp_f_222333
_jana_atom_site_adp_f_223333
_jana_atom_site_adp_f_233333
_jana_atom_site_adp_f_333333
? ? ? ? ? ? ? ? ? ? ? ? ? ? ? ? ? ? ? ? ? ? ? ? ? ? ? ? ? ?
